data_7006768
loop_
_publ_author_name
'Jim\'enez-Rodr\'iguez, Cristina'
'Roca, Francesc X.'
'Bo, Carles'
'Benet-Buchholz, Jordi'
'Escudero-Ad\'an, Eduardo C'
'Freixa, Zoraida'
'van Leeuwen, Piet W. N. M.'

_publ_section_title
;
 SPANphos: trans-spanning diphosphines as cis chelating ligands!
;
_journal_issue 1
_journal_name_full 'Dalton transactions (Cambridge, England : 2003)'
_journal_page_first 268
_journal_page_last 278
_journal_paper_doi 10.1039/b513870c
_journal_year 2006
_chemical_formula_sum 'C56 H80 B Cl6 F4 O2 P2 Rh'
_chemical_formula_weight 1249.56
_chemical_name_systematic
;
?
;
_space_group_IT_number 14
_symmetry_cell_setting monoclinic
_symmetry_space_group_name_Hall '-P 2yn'
_symmetry_space_group_name_H-M 'P 1 21/n 1'
_atom_sites_solution_hydrogens geom
_atom_sites_solution_primary direct
_atom_sites_solution_secondary difmap
_audit_creation_method SHELXL-97
_cell_angle_alpha 90.00
_cell_angle_beta 104.4700(10)
_cell_angle_gamma 90.00
_cell_formula_units_Z 4
_cell_length_a 12.4171(6)
_cell_length_b 27.9184(14)
_cell_length_c 17.4627(9)
_cell_measurement_reflns_used 8292
_cell_measurement_temperature 100(2)
_cell_measurement_theta_max 39.18
_cell_measurement_theta_min 2.73
_cell_volume 5861.7(5)
_computing_cell_refinement 'Bruker-Nonius Apex v1.0-22 2002'
_computing_data_collection 'Bruker-Nonius Apex v1.0-22 2002'
_computing_data_reduction 'SAINT+ Version 7.06A Bruker-Nonius, 2004'
_computing_molecular_graphics 'Shelxtl Version 6.12 (Sheldrick, 2001)'
_computing_publication_material 'Shelxtl Version 6.12 (Sheldrick, 2001)'
_computing_structure_refinement 'Shelxtl Version 6.12 (Sheldrick, 2001)'
_computing_structure_solution 'Shelxtl Version 6.12 (Sheldrick, 2001)'
_diffrn_ambient_temperature 100(2)
_diffrn_detector_area_resol_mean 512
_diffrn_detector_type '4K CCD area detector APEX II'
_diffrn_measured_fraction_theta_full 0.852
_diffrn_measured_fraction_theta_max 0.852
_diffrn_measurement_device_type 'Kappa 4-axis goniometer bruker-nonius'
_diffrn_measurement_method
;
Fullsphere data collection, phi and omega scans
;
_diffrn_measurement_specimen_support 'magnetic support whith 10 micron nylon fiber cryoloop'
_diffrn_radiation_monochromator 'Multilayer Montel 200 mirrors'
_diffrn_radiation_type MoK\a
_diffrn_radiation_wavelength 0.71073
_diffrn_reflns_av_R_equivalents 0.0377
_diffrn_reflns_av_sigmaI/netI 0.0349
_diffrn_reflns_limit_h_max 22
_diffrn_reflns_limit_h_min -21
_diffrn_reflns_limit_k_max 49
_diffrn_reflns_limit_k_min -48
_diffrn_reflns_limit_l_max 23
_diffrn_reflns_limit_l_min -29
_diffrn_reflns_number 119031
_diffrn_reflns_theta_full 39.64
_diffrn_reflns_theta_max 39.64
_diffrn_reflns_theta_min 2.68
_diffrn_source 'rotating anode X-ray tube'
_diffrn_source_current 90
_diffrn_source_power 50
_diffrn_source_size '3 mm x 0.3 mm fine focus'
_diffrn_source_type 'Bruker-Nonius FR 591'
_exptl_absorpt_coefficient_mu 0.672
_exptl_absorpt_correction_T_max 1.0000
_exptl_absorpt_correction_T_min 0.6924
_exptl_absorpt_correction_type empirical
_exptl_absorpt_process_details
;
SADABS Version 2.1 2003 Bruker-Nonius
Blessing, Acta Cryst. (1995) A51 33-38
;
_exptl_crystal_colour red
_exptl_crystal_density_diffrn 1.416
_exptl_crystal_density_method 'not measured'
_exptl_crystal_description Block
_exptl_crystal_F_000 2600
_exptl_crystal_size_max 0.40
_exptl_crystal_size_mid 0.30
_exptl_crystal_size_min 0.20
_refine_diff_density_max 2.123
_refine_diff_density_min -2.059
_refine_diff_density_rms 0.111
_refine_ls_extinction_method none
_refine_ls_goodness_of_fit_ref 1.040
_refine_ls_hydrogen_treatment noref
_refine_ls_matrix_type full
_refine_ls_number_parameters 668
_refine_ls_number_reflns 30269
_refine_ls_number_restraints 0
_refine_ls_restrained_S_all 1.040
_refine_ls_R_factor_all 0.0610
_refine_ls_R_factor_gt 0.0466
_refine_ls_shift/su_max 0.004
_refine_ls_shift/su_mean 0.000
_refine_ls_structure_factor_coef Fsqd
_refine_ls_weighting_details 'calc w=1/[\s^2^(Fo^2^)+(0.0638P)^2^+6.1836P] where P=(Fo^2^+2Fc^2^)/3'
_refine_ls_weighting_scheme calc
_refine_ls_wR_factor_gt 0.1232
_refine_ls_wR_factor_ref 0.1342
_reflns_number_gt 24476
_reflns_number_total 30269
_reflns_threshold_expression >2sigma(I)
_cod_data_source_file b513870c.txt
_cod_data_source_block cji40_0m
_cod_depositor_comments
;
The following automatic conversions were performed:
'_diffrn_measurement_specimen_suppport' tag replaced with
'_diffrn_measurement_specimen_support'.

Automatic conversion script
Id: cif_correct_tags 1383 2010-08-28 14:59:44Z saulius 

The following automatic conversions were performed:
'_symmetry_cell_setting' value 'Monoclinic' changed to 'monoclinic'
according to '/home/saulius/struct/CIF-dictionaries/cif_core.dic'
dictionary named 'cif_core.dic' version 2.4.1 from 2010-06-29.

Automatic conversion script
Id: cif_fix_enum 1527 2010-12-29 10:47:43Z saulius 
;
_cod_original_sg_symbol_H-M P2(1)/n
_cod_database_code 7006768

loop_
_symmetry_equiv_pos_as_xyz
'x, y, z'
'-x+1/2, y+1/2, -z+1/2'
'-x, -y, -z'
'x-1/2, -y-1/2, z-1/2'

loop_
_atom_site_label
_atom_site_type_symbol
_atom_site_fract_x
_atom_site_fract_y
_atom_site_fract_z
_atom_site_U_iso_or_equiv
_atom_site_adp_type
_atom_site_occupancy
_atom_site_symmetry_multiplicity
_atom_site_calc_flag
_atom_site_refinement_flags
_atom_site_disorder_assembly
_atom_site_disorder_group
Rh1 Rh 0.732705(8) 0.167411(3) 0.252793(7) 0.01119(3) Uani 1 1 d . . .
P1 P 0.62642(3) 0.109877(12) 0.16456(2) 0.01113(6) Uani 1 1 d . . .
C1 C 0.75012(10) -0.03357(4) 0.24725(9) 0.0132(2) Uani 1 1 d . . .
O1 O 0.67003(8) -0.00354(3) 0.19536(7) 0.01351(17) Uani 1 1 d . . .
P2 P 0.84963(3) 0.111339(12) 0.33698(2) 0.01140(6) Uani 1 1 d . . .
C2 C 0.69812(11) -0.06482(5) 0.30081(10) 0.0158(2) Uani 1 1 d . . .
H2A H 0.7218 -0.0525 0.3556 0.019 Uiso 1 1 calc R . .
H2B H 0.7270 -0.0979 0.3008 0.019 Uiso 1 1 calc R . .
O2 O 0.82577(8) -0.00229(3) 0.30059(7) 0.01341(17) Uani 1 1 d . . .
C3 C 0.56981(12) -0.06629(5) 0.27543(10) 0.0167(2) Uani 1 1 d . . .
C4 C 0.53337(11) -0.01425(5) 0.26848(10) 0.0152(2) Uani 1 1 d . . .
C5 C 0.45159(12) 0.00501(5) 0.30080(11) 0.0188(3) Uani 1 1 d . . .
H5 H 0.4111 -0.0156 0.3268 0.023 Uiso 1 1 calc R . .
C6 C 0.42723(12) 0.05409(5) 0.29607(10) 0.0175(3) Uani 1 1 d . . .
C7 C 0.48571(11) 0.08339(5) 0.25631(10) 0.0153(2) Uani 1 1 d . . .
H7 H 0.4708 0.1168 0.2537 0.018 Uiso 1 1 calc R . .
C8 C 0.56656(10) 0.06531(4) 0.21958(9) 0.0125(2) Uani 1 1 d . . .
C9 C 0.59042(10) 0.01649(4) 0.22857(9) 0.0126(2) Uani 1 1 d . . .
C10 C 0.52804(14) -0.09215(6) 0.19562(12) 0.0236(3) Uani 1 1 d . . .
H10A H 0.4466 -0.0935 0.1819 0.035 Uiso 1 1 calc R . .
H10B H 0.5582 -0.1248 0.1997 0.035 Uiso 1 1 calc R . .
H10C H 0.5527 -0.0746 0.1545 0.035 Uiso 1 1 calc R . .
C11 C 0.52901(14) -0.09366(6) 0.33893(13) 0.0252(3) Uani 1 1 d . . .
H11A H 0.5528 -0.0768 0.3896 0.038 Uiso 1 1 calc R . .
H11B H 0.5605 -0.1260 0.3444 0.038 Uiso 1 1 calc R . .
H11C H 0.4476 -0.0957 0.3235 0.038 Uiso 1 1 calc R . .
C12 C 0.34197(14) 0.07427(7) 0.33576(12) 0.0241(3) Uani 1 1 d . . .
H12A H 0.3277 0.1079 0.3206 0.036 Uiso 1 1 calc R . .
H12B H 0.3702 0.0720 0.3933 0.036 Uiso 1 1 calc R . .
H12C H 0.2727 0.0560 0.3191 0.036 Uiso 1 1 calc R . .
C13 C 0.80724(12) -0.06130(5) 0.19246(10) 0.0162(2) Uani 1 1 d . . .
H13A H 0.7804 -0.0487 0.1380 0.019 Uiso 1 1 calc R . .
H13B H 0.7853 -0.0954 0.1918 0.019 Uiso 1 1 calc R . .
C14 C 0.93531(12) -0.05795(5) 0.21720(11) 0.0178(3) Uani 1 1 d . . .
C15 C 0.96100(11) -0.00479(5) 0.22469(10) 0.0152(2) Uani 1 1 d . . .
C16 C 1.03649(12) 0.01881(5) 0.19102(11) 0.0185(3) Uani 1 1 d . . .
H16 H 1.0789 0.0009 0.1627 0.022 Uiso 1 1 calc R . .
C17 C 1.05090(12) 0.06851(5) 0.19828(10) 0.0176(3) Uani 1 1 d . . .
C18 C 0.98986(11) 0.09386(5) 0.24144(10) 0.0153(2) Uani 1 1 d . . .
H18 H 0.9991 0.1276 0.2462 0.018 Uiso 1 1 calc R . .
C19 C 0.91443(10) 0.07120(4) 0.27845(9) 0.0123(2) Uani 1 1 d . . .
C20 C 0.89992(10) 0.02203(4) 0.26726(9) 0.0126(2) Uani 1 1 d . . .
C21 C 0.98050(15) -0.08245(6) 0.15311(14) 0.0271(4) Uani 1 1 d . . .
H21A H 0.9543 -0.0653 0.1030 0.041 Uiso 1 1 calc R . .
H21B H 0.9541 -0.1156 0.1467 0.041 Uiso 1 1 calc R . .
H21C H 1.0620 -0.0821 0.1687 0.041 Uiso 1 1 calc R . .
C22 C 0.98346(14) -0.08328(6) 0.29680(13) 0.0247(3) Uani 1 1 d . . .
H22A H 1.0647 -0.0803 0.3111 0.037 Uiso 1 1 calc R . .
H22B H 0.9628 -0.1172 0.2921 0.037 Uiso 1 1 calc R . .
H22C H 0.9535 -0.0684 0.3379 0.037 Uiso 1 1 calc R . .
C23 C 1.12881(14) 0.09416(7) 0.15798(12) 0.0251(3) Uani 1 1 d . . .
H23A H 1.0922 0.0984 0.1018 0.038 Uiso 1 1 calc R . .
H23B H 1.1966 0.0751 0.1633 0.038 Uiso 1 1 calc R . .
H23C H 1.1481 0.1256 0.1827 0.038 Uiso 1 1 calc R . .
C24 C 0.49373(11) 0.13422(4) 0.09995(9) 0.0133(2) Uani 1 1 d . . .
H24 H 0.4622 0.1551 0.1355 0.016 Uiso 1 1 calc R . .
C25 C 0.50989(11) 0.16766(5) 0.03358(9) 0.0141(2) Uani 1 1 d . . .
H25A H 0.5702 0.1908 0.0553 0.017 Uiso 1 1 calc R . .
H25B H 0.5317 0.1486 -0.0079 0.017 Uiso 1 1 calc R . .
C26 C 0.40193(12) 0.19475(5) -0.00248(10) 0.0167(2) Uani 1 1 d . . .
H26A H 0.3826 0.2152 0.0384 0.020 Uiso 1 1 calc R . .
H26B H 0.4129 0.2158 -0.0456 0.020 Uiso 1 1 calc R . .
C27 C 0.30669(12) 0.15993(6) -0.03522(11) 0.0189(3) Uani 1 1 d . . .
H27A H 0.3222 0.1420 -0.0803 0.023 Uiso 1 1 calc R . .
H27B H 0.2368 0.1781 -0.0549 0.023 Uiso 1 1 calc R . .
C28 C 0.29222(12) 0.12455(6) 0.02836(10) 0.0180(3) Uani 1 1 d . . .
H28A H 0.2335 0.1011 0.0046 0.022 Uiso 1 1 calc R . .
H28B H 0.2679 0.1421 0.0703 0.022 Uiso 1 1 calc R . .
C29 C 0.40068(11) 0.09781(5) 0.06507(10) 0.0159(2) Uani 1 1 d . . .
H29A H 0.4224 0.0781 0.0242 0.019 Uiso 1 1 calc R . .
H29B H 0.3896 0.0761 0.1073 0.019 Uiso 1 1 calc R . .
C30 C 0.70419(11) 0.08054(5) 0.09949(9) 0.0135(2) Uani 1 1 d . . .
H30 H 0.7591 0.0585 0.1339 0.016 Uiso 1 1 calc R . .
C31 C 0.63476(12) 0.04976(5) 0.03182(10) 0.0160(2) Uani 1 1 d . . .
H31A H 0.5948 0.0248 0.0540 0.019 Uiso 1 1 calc R . .
H31B H 0.5787 0.0702 -0.0039 0.019 Uiso 1 1 calc R . .
C32 C 0.70888(15) 0.02595(6) -0.01544(11) 0.0218(3) Uani 1 1 d . . .
H32A H 0.7599 0.0031 0.0190 0.026 Uiso 1 1 calc R . .
H32B H 0.6619 0.0077 -0.0601 0.026 Uiso 1 1 calc R . .
C33 C 0.77680(15) 0.06323(6) -0.04736(11) 0.0229(3) Uani 1 1 d . . .
H33A H 0.8267 0.0468 -0.0751 0.028 Uiso 1 1 calc R . .
H33B H 0.7260 0.0841 -0.0859 0.028 Uiso 1 1 calc R . .
C34 C 0.84576(13) 0.09368(6) 0.01956(11) 0.0200(3) Uani 1 1 d . . .
H34A H 0.8863 0.1184 -0.0028 0.024 Uiso 1 1 calc R . .
H34B H 0.9014 0.0732 0.0553 0.024 Uiso 1 1 calc R . .
C35 C 0.77263(12) 0.11810(5) 0.06693(10) 0.0161(2) Uani 1 1 d . . .
H35A H 0.7216 0.1410 0.0325 0.019 Uiso 1 1 calc R . .
H35B H 0.8201 0.1363 0.1114 0.019 Uiso 1 1 calc R . .
C36 C 0.97968(11) 0.13703(5) 0.40346(9) 0.0142(2) Uani 1 1 d . . .
H36 H 1.0082 0.1605 0.3699 0.017 Uiso 1 1 calc R . .
C37 C 1.07620(12) 0.10150(5) 0.43395(10) 0.0169(2) Uani 1 1 d . . .
H37A H 1.0559 0.0787 0.4715 0.020 Uiso 1 1 calc R . .
H37B H 1.0901 0.0830 0.3891 0.020 Uiso 1 1 calc R . .
C38 C 1.18172(12) 0.12889(6) 0.47536(11) 0.0199(3) Uani 1 1 d . . .
H38A H 1.2428 0.1059 0.4956 0.024 Uiso 1 1 calc R . .
H38B H 1.2044 0.1501 0.4368 0.024 Uiso 1 1 calc R . .
C39 C 1.16203(13) 0.15881(6) 0.54388(11) 0.0204(3) Uani 1 1 d . . .
H39A H 1.2302 0.1771 0.5683 0.025 Uiso 1 1 calc R . .
H39B H 1.1457 0.1373 0.5846 0.025 Uiso 1 1 calc R . .
C40 C 1.06507(13) 0.19352(5) 0.51533(10) 0.0188(3) Uani 1 1 d . . .
H40A H 1.0845 0.2171 0.4787 0.023 Uiso 1 1 calc R . .
H40B H 1.0513 0.2112 0.5611 0.023 Uiso 1 1 calc R . .
C41 C 0.95924(12) 0.16654(5) 0.47296(10) 0.0154(2) Uani 1 1 d . . .
H41A H 0.8985 0.1898 0.4530 0.018 Uiso 1 1 calc R . .
H41B H 0.9360 0.1449 0.5109 0.018 Uiso 1 1 calc R . .
C42 C 0.77585(11) 0.07713(5) 0.39943(9) 0.0140(2) Uani 1 1 d . . .
H42 H 0.7242 0.0548 0.3629 0.017 Uiso 1 1 calc R . .
C43 C 0.84722(12) 0.04571(5) 0.46503(10) 0.0170(2) Uani 1 1 d . . .
H43A H 0.8910 0.0229 0.4416 0.020 Uiso 1 1 calc R . .
H43B H 0.9000 0.0662 0.5031 0.020 Uiso 1 1 calc R . .
C44 C 0.77404(16) 0.01795(6) 0.50846(12) 0.0236(3) Uani 1 1 d . . .
H44A H 0.7263 -0.0047 0.4713 0.028 Uiso 1 1 calc R . .
H44B H 0.8219 -0.0009 0.5519 0.028 Uiso 1 1 calc R . .
C45 C 0.70088(17) 0.05172(7) 0.54238(12) 0.0272(4) Uani 1 1 d . . .
H45A H 0.7484 0.0722 0.5835 0.033 Uiso 1 1 calc R . .
H45B H 0.6517 0.0327 0.5675 0.033 Uiso 1 1 calc R . .
C46 C 0.63011(14) 0.08328(6) 0.47742(12) 0.0224(3) Uani 1 1 d . . .
H46A H 0.5769 0.0629 0.4395 0.027 Uiso 1 1 calc R . .
H46B H 0.5867 0.1060 0.5013 0.027 Uiso 1 1 calc R . .
C47 C 0.70142(12) 0.11130(5) 0.43313(10) 0.0168(2) Uani 1 1 d . . .
H47A H 0.7486 0.1344 0.4696 0.020 Uiso 1 1 calc R . .
H47B H 0.6526 0.1296 0.3894 0.020 Uiso 1 1 calc R . .
C48 C 0.71703(11) 0.22897(5) 0.17335(9) 0.0143(2) Uani 1 1 d . . .
H48 H 0.7124 0.2258 0.1156 0.017 Uiso 1 1 calc R . .
C49 C 0.62395(11) 0.22772(5) 0.20417(10) 0.0149(2) Uani 1 1 d . . .
H49 H 0.5465 0.2235 0.1706 0.018 Uiso 1 1 calc R . .
C50 C 0.65211(13) 0.25879(5) 0.27898(10) 0.0172(2) Uani 1 1 d . . .
H50 H 0.5887 0.2701 0.3001 0.021 Uiso 1 1 calc R . .
C51 C 0.74186(13) 0.22795(5) 0.33414(10) 0.0165(2) Uani 1 1 d . . .
H51 H 0.7469 0.2239 0.3918 0.020 Uiso 1 1 calc R . .
C52 C 0.83493(12) 0.22941(5) 0.30312(10) 0.0158(2) Uani 1 1 d . . .
H52 H 0.9128 0.2265 0.3365 0.019 Uiso 1 1 calc R . .
C53 C 0.80335(12) 0.26077(5) 0.22877(10) 0.0158(2) Uani 1 1 d . . .
H53 H 0.8655 0.2736 0.2078 0.019 Uiso 1 1 calc R . .
C54 C 0.72616(14) 0.29763(5) 0.25425(10) 0.0192(3) Uani 1 1 d . . .
H54A H 0.6850 0.3178 0.2099 0.023 Uiso 1 1 calc R . .
H54B H 0.7655 0.3179 0.2990 0.023 Uiso 1 1 calc R . .
Cl1B Cl 0.98466(6) 0.20338(2) -0.07517(5) 0.04507(15) Uani 1 1 d . . .
C1LB C 0.90160(18) 0.25153(8) -0.06044(18) 0.0371(5) Uani 1 1 d . . .
H1LA H 0.8288 0.2496 -0.1009 0.045 Uiso 1 1 calc R . .
Cl2B Cl 0.96561(7) 0.30593(2) -0.07317(6) 0.0594(2) Uani 1 1 d . . .
Cl3B Cl 0.87634(9) 0.24819(4) 0.03227(7) 0.0718(3) Uani 1 1 d . . .
C1LA C 0.23749(19) -0.23020(10) 0.32425(17) 0.0412(6) Uani 1 1 d . . .
H1LB H 0.2852 -0.2151 0.2925 0.049 Uiso 1 1 calc R A 1
Cl1A Cl 0.16877(10) -0.28216(3) 0.27343(8) 0.0460(2) Uani 0.864(3) 1 d P B 1
Cl1' Cl 0.2061(5) -0.28322(17) 0.3024(4) 0.0341(10) Uiso 0.136(3) 1 d P B 2
Cl2A Cl 0.13599(9) -0.19025(4) 0.33518(9) 0.0715(4) Uani 0.864(3) 1 d P B 1
Cl2' Cl 0.1353(13) -0.1884(5) 0.2696(10) 0.126(5) Uiso 0.136(3) 1 d P B 2
Cl3A Cl 0.32053(10) -0.24942(8) 0.41587(10) 0.1076(9) Uani 0.864(3) 1 d P B 1
Cl3' Cl 0.2932(8) -0.2185(4) 0.4266(6) 0.074(2) Uiso 0.136(3) 1 d P B 2
B1 B 0.3870(2) -0.21547(11) 0.1728(2) 0.0440(7) Uani 1 1 d . . .
F1 F 0.46500(14) -0.20232(5) 0.13522(11) 0.0451(4) Uani 1 1 d . . .
F2 F 0.36053(16) -0.26311(6) 0.16226(12) 0.0519(4) Uani 1 1 d . . .
F3 F 0.29259(15) -0.18996(8) 0.15894(16) 0.0746(7) Uani 1 1 d . . .
F4 F 0.43816(16) -0.20910(10) 0.25540(13) 0.0737(7) Uani 1 1 d . . .

loop_
_atom_site_aniso_label
_atom_site_aniso_U_11
_atom_site_aniso_U_22
_atom_site_aniso_U_33
_atom_site_aniso_U_23
_atom_site_aniso_U_13
_atom_site_aniso_U_12
Rh1 0.01337(4) 0.00922(4) 0.00981(6) 0.00024(3) 0.00071(3) -0.00006(3)
P1 0.01261(12) 0.01042(11) 0.00974(18) 0.00087(10) 0.00165(11) -0.00085(9)
C1 0.0132(4) 0.0111(4) 0.0147(7) 0.0001(4) 0.0025(4) -0.0008(3)
O1 0.0140(4) 0.0134(4) 0.0138(5) 0.0023(3) 0.0048(3) 0.0016(3)
P2 0.01316(12) 0.01030(11) 0.00981(18) -0.00021(10) 0.00110(11) 0.00034(9)
C2 0.0156(5) 0.0129(4) 0.0183(8) 0.0035(4) 0.0035(5) -0.0012(4)
O2 0.0147(4) 0.0120(3) 0.0139(5) -0.0014(3) 0.0043(3) -0.0027(3)
C3 0.0159(5) 0.0133(5) 0.0208(8) 0.0039(4) 0.0043(5) -0.0021(4)
C4 0.0147(5) 0.0145(5) 0.0173(8) 0.0040(4) 0.0053(4) -0.0010(4)
C5 0.0168(5) 0.0203(6) 0.0214(8) 0.0062(5) 0.0088(5) 0.0003(4)
C6 0.0153(5) 0.0219(6) 0.0169(8) 0.0042(5) 0.0070(5) 0.0030(4)
C7 0.0155(5) 0.0162(5) 0.0145(8) 0.0027(4) 0.0046(4) 0.0024(4)
C8 0.0131(4) 0.0128(4) 0.0115(7) 0.0019(4) 0.0029(4) -0.0002(3)
C9 0.0130(4) 0.0120(4) 0.0130(7) 0.0019(4) 0.0035(4) -0.0001(3)
C10 0.0220(6) 0.0180(6) 0.0280(10) -0.0010(5) 0.0010(6) -0.0050(5)
C11 0.0245(6) 0.0197(6) 0.0336(11) 0.0111(6) 0.0115(7) -0.0020(5)
C12 0.0207(6) 0.0314(8) 0.0239(10) 0.0057(6) 0.0122(6) 0.0069(5)
C13 0.0171(5) 0.0132(5) 0.0182(8) -0.0041(4) 0.0040(5) -0.0005(4)
C14 0.0165(5) 0.0140(5) 0.0235(8) -0.0044(5) 0.0062(5) 0.0011(4)
C15 0.0143(5) 0.0147(5) 0.0171(8) -0.0031(4) 0.0050(4) 0.0000(4)
C16 0.0161(5) 0.0210(6) 0.0208(8) -0.0044(5) 0.0088(5) -0.0023(4)
C17 0.0158(5) 0.0210(6) 0.0170(8) -0.0022(5) 0.0060(5) -0.0046(4)
C18 0.0162(5) 0.0154(5) 0.0146(7) -0.0011(4) 0.0043(4) -0.0044(4)
C19 0.0133(4) 0.0121(4) 0.0111(7) -0.0010(4) 0.0023(4) -0.0015(3)
C20 0.0127(4) 0.0119(4) 0.0133(7) -0.0010(4) 0.0036(4) -0.0013(3)
C21 0.0257(7) 0.0211(6) 0.0381(12) -0.0118(6) 0.0150(7) 0.0004(5)
C22 0.0218(6) 0.0175(6) 0.0318(11) 0.0021(5) 0.0013(6) 0.0037(5)
C23 0.0221(6) 0.0312(8) 0.0254(10) -0.0011(6) 0.0119(6) -0.0087(6)
C24 0.0142(4) 0.0124(4) 0.0119(7) 0.0018(4) 0.0006(4) -0.0014(3)
C25 0.0147(5) 0.0136(4) 0.0128(7) 0.0025(4) 0.0012(4) -0.0015(4)
C26 0.0172(5) 0.0160(5) 0.0155(8) 0.0036(4) 0.0013(5) 0.0013(4)
C27 0.0145(5) 0.0245(6) 0.0155(8) 0.0047(5) -0.0004(5) 0.0001(4)
C28 0.0141(5) 0.0223(6) 0.0164(8) 0.0021(5) 0.0012(5) -0.0028(4)
C29 0.0154(5) 0.0156(5) 0.0146(8) 0.0017(4) 0.0000(4) -0.0031(4)
C30 0.0155(5) 0.0130(4) 0.0122(7) -0.0002(4) 0.0042(4) -0.0018(3)
C31 0.0187(5) 0.0156(5) 0.0141(8) -0.0023(4) 0.0045(5) -0.0035(4)
C32 0.0276(7) 0.0194(6) 0.0205(9) -0.0056(5) 0.0101(6) -0.0021(5)
C33 0.0260(7) 0.0285(7) 0.0168(9) -0.0029(6) 0.0102(6) -0.0021(5)
C34 0.0183(5) 0.0244(6) 0.0193(9) -0.0002(5) 0.0084(5) -0.0026(5)
C35 0.0170(5) 0.0159(5) 0.0160(8) 0.0003(4) 0.0055(5) -0.0031(4)
C36 0.0146(5) 0.0129(4) 0.0127(7) -0.0013(4) -0.0009(4) 0.0009(3)
C37 0.0165(5) 0.0154(5) 0.0161(8) -0.0014(4) -0.0011(5) 0.0029(4)
C38 0.0159(5) 0.0217(6) 0.0190(9) -0.0026(5) -0.0011(5) 0.0011(4)
C39 0.0193(6) 0.0223(6) 0.0156(9) -0.0029(5) -0.0034(5) -0.0002(4)
C40 0.0218(6) 0.0159(5) 0.0155(8) -0.0037(4) -0.0011(5) -0.0010(4)
C41 0.0178(5) 0.0136(5) 0.0129(7) -0.0019(4) 0.0003(4) 0.0012(4)
C42 0.0166(5) 0.0137(4) 0.0117(7) 0.0014(4) 0.0035(4) 0.0013(4)
C43 0.0209(5) 0.0160(5) 0.0143(8) 0.0033(4) 0.0045(5) 0.0038(4)
C44 0.0314(7) 0.0209(6) 0.0208(9) 0.0088(5) 0.0111(6) 0.0039(5)
C45 0.0337(8) 0.0327(8) 0.0191(10) 0.0085(6) 0.0141(7) 0.0077(7)
C46 0.0217(6) 0.0275(7) 0.0206(9) 0.0044(6) 0.0098(6) 0.0043(5)
C47 0.0189(5) 0.0175(5) 0.0147(8) 0.0014(4) 0.0055(5) 0.0038(4)
C48 0.0171(5) 0.0125(4) 0.0121(7) 0.0003(4) 0.0014(4) -0.0012(4)
C49 0.0158(5) 0.0125(4) 0.0151(7) 0.0016(4) 0.0014(4) 0.0017(4)
C50 0.0220(6) 0.0141(5) 0.0146(8) -0.0007(4) 0.0028(5) 0.0038(4)
C51 0.0225(6) 0.0131(5) 0.0123(7) -0.0003(4) 0.0014(5) 0.0013(4)
C52 0.0175(5) 0.0118(4) 0.0153(8) -0.0012(4) -0.0010(4) -0.0009(4)
C53 0.0193(5) 0.0127(5) 0.0135(7) 0.0001(4) 0.0004(5) -0.0032(4)
C54 0.0289(7) 0.0100(4) 0.0160(8) -0.0006(4) 0.0005(5) 0.0002(4)
Cl1B 0.0557(3) 0.0321(2) 0.0595(4) -0.0059(2) 0.0370(3) -0.0008(2)
C1LB 0.0279(8) 0.0298(9) 0.0541(16) -0.0005(9) 0.0109(9) -0.0030(7)
Cl2B 0.0539(4) 0.0315(3) 0.0782(6) 0.0161(3) -0.0108(4) -0.0134(2)
Cl3B 0.0791(6) 0.0768(6) 0.0809(7) -0.0145(5) 0.0603(6) 0.0009(4)
C1LA 0.0269(8) 0.0533(14) 0.0463(16) 0.0146(11) 0.0148(9) 0.0043(8)
Cl1A 0.0446(5) 0.0449(4) 0.0566(7) 0.0085(4) 0.0281(5) 0.0030(3)
Cl2A 0.0573(5) 0.0633(6) 0.1012(11) -0.0287(6) 0.0338(6) 0.0078(4)
Cl3A 0.0493(6) 0.1568(18) 0.0905(11) 0.0680(11) -0.0314(6) -0.0444(8)
B1 0.0291(10) 0.0470(14) 0.062(2) -0.0229(13) 0.0227(12) -0.0093(9)
F1 0.0515(8) 0.0351(7) 0.0593(11) 0.0028(6) 0.0339(8) -0.0014(6)
F2 0.0567(10) 0.0455(9) 0.0572(12) 0.0013(7) 0.0214(9) -0.0187(7)
F3 0.0358(8) 0.0725(14) 0.112(2) -0.0182(13) 0.0123(10) 0.0138(8)
F4 0.0439(9) 0.131(2) 0.0498(13) -0.0266(12) 0.0176(9) -0.0239(11)

loop_
_atom_type_symbol
_atom_type_description
_atom_type_scat_dispersion_real
_atom_type_scat_dispersion_imag
_atom_type_scat_source
C C 0.0033 0.0016 'International Tables Vol C Tables 4.2.6.8 and 6.1.1.4'
H H 0.0000 0.0000 'International Tables Vol C Tables 4.2.6.8 and 6.1.1.4'
O O 0.0106 0.0060 'International Tables Vol C Tables 4.2.6.8 and 6.1.1.4'
P P 0.1023 0.0942 'International Tables Vol C Tables 4.2.6.8 and 6.1.1.4'
Rh Rh -1.1178 0.9187 'International Tables Vol C Tables 4.2.6.8 and 6.1.1.4'
Cl Cl 0.1484 0.1585 'International Tables Vol C Tables 4.2.6.8 and 6.1.1.4'
B B 0.0013 0.0007 'International Tables Vol C Tables 4.2.6.8 and 6.1.1.4'
F F 0.0171 0.0103 'International Tables Vol C Tables 4.2.6.8 and 6.1.1.4'

loop_
_geom_angle_atom_site_label_1
_geom_angle_atom_site_label_2
_geom_angle_atom_site_label_3
_geom_angle
_geom_angle_site_symmetry_1
_geom_angle_site_symmetry_3
_geom_angle_publ_flag
C48 Rh1 C49 37.07(5) . . ?
C48 Rh1 C51 77.71(6) . . ?
C49 Rh1 C51 65.54(6) . . ?
C48 Rh1 C52 65.50(6) . . ?
C49 Rh1 C52 77.77(5) . . ?
C51 Rh1 C52 37.04(6) . . ?
C48 Rh1 P2 148.60(4) . . ?
C49 Rh1 P2 165.23(4) . . ?
C51 Rh1 P2 100.50(4) . . ?
C52 Rh1 P2 93.95(4) . . ?
C48 Rh1 P1 99.93(4) . . ?
C49 Rh1 P1 94.54(4) . . ?
C51 Rh1 P1 150.36(4) . . ?
C52 Rh1 P1 164.02(4) . . ?
P2 Rh1 P1 96.312(13) . . ?
C8 P1 C30 111.19(6) . . ?
C8 P1 C24 98.65(6) . . ?
C30 P1 C24 107.75(7) . . ?
C8 P1 Rh1 110.43(5) . . ?
C30 P1 Rh1 113.86(4) . . ?
C24 P1 Rh1 113.94(4) . . ?
O1 C1 O2 106.91(10) . . ?
O1 C1 C2 112.71(10) . . ?
O2 C1 C2 104.85(12) . . ?
O1 C1 C13 104.83(12) . . ?
O2 C1 C13 112.36(10) . . ?
C2 C1 C13 115.05(11) . . ?
C9 O1 C1 115.23(11) . . ?
C19 P2 C42 111.30(6) . . ?
C19 P2 C36 98.54(6) . . ?
C42 P2 C36 107.92(7) . . ?
C19 P2 Rh1 110.06(5) . . ?
C42 P2 Rh1 112.81(4) . . ?
C36 P2 Rh1 115.36(4) . . ?
C1 C2 C3 113.66(12) . . ?
C20 O2 C1 114.85(11) . . ?
C4 C3 C11 112.89(13) . . ?
C4 C3 C10 110.51(13) . . ?
C11 C3 C10 108.87(13) . . ?
C4 C3 C2 105.26(11) . . ?
C11 C3 C2 108.02(13) . . ?
C10 C3 C2 111.24(13) . . ?
C5 C4 C9 118.45(12) . . ?
C5 C4 C3 124.92(12) . . ?
C9 C4 C3 116.59(12) . . ?
C4 C5 C6 121.61(13) . . ?
C7 C6 C5 118.24(13) . . ?
C7 C6 C12 121.53(14) . . ?
C5 C6 C12 120.20(14) . . ?
C6 C7 C8 122.41(13) . . ?
C9 C8 C7 116.93(12) . . ?
C9 C8 P1 128.14(10) . . ?
C7 C8 P1 114.92(9) . . ?
O1 C9 C8 120.12(11) . . ?
O1 C9 C4 117.59(11) . . ?
C8 C9 C4 122.25(12) . . ?
C1 C13 C14 113.53(12) . . ?
C15 C14 C21 113.09(13) . . ?
C15 C14 C22 110.21(14) . . ?
C21 C14 C22 108.88(14) . . ?
C15 C14 C13 105.26(11) . . ?
C21 C14 C13 107.95(14) . . ?
C22 C14 C13 111.43(13) . . ?
C16 C15 C20 118.81(12) . . ?
C16 C15 C14 125.21(13) . . ?
C20 C15 C14 115.96(12) . . ?
C15 C16 C17 121.02(13) . . ?
C18 C17 C16 118.63(13) . . ?
C18 C17 C23 120.73(14) . . ?
C16 C17 C23 120.62(14) . . ?
C17 C18 C19 122.28(13) . . ?
C20 C19 C18 117.03(12) . . ?
C20 C19 P2 128.44(10) . . ?
C18 C19 P2 114.52(9) . . ?
O2 C20 C19 120.08(12) . . ?
O2 C20 C15 117.74(11) . . ?
C19 C20 C15 122.15(12) . . ?
C25 C24 C29 109.10(12) . . ?
C25 C24 P1 114.34(9) . . ?
C29 C24 P1 117.16(9) . . ?
C26 C25 C24 110.10(11) . . ?
C27 C26 C25 110.85(11) . . ?
C26 C27 C28 111.08(13) . . ?
C27 C28 C29 111.57(12) . . ?
C28 C29 C24 109.67(11) . . ?
C31 C30 C35 110.51(12) . . ?
C31 C30 P1 116.06(9) . . ?
C35 C30 P1 110.13(9) . . ?
C32 C31 C30 111.04(12) . . ?
C33 C32 C31 111.16(13) . . ?
C34 C33 C32 110.83(15) . . ?
C33 C34 C35 111.53(12) . . ?
C34 C35 C30 110.57(12) . . ?
C41 C36 C37 109.79(12) . . ?
C41 C36 P2 113.94(9) . . ?
C37 C36 P2 116.16(9) . . ?
C38 C37 C36 109.92(11) . . ?
C39 C38 C37 110.90(13) . . ?
C38 C39 C40 111.00(14) . . ?
C39 C40 C41 110.84(12) . . ?
C40 C41 C36 110.66(12) . . ?
C43 C42 C47 110.94(13) . . ?
C43 C42 P2 117.06(10) . . ?
C47 C42 P2 109.68(9) . . ?
C44 C43 C42 110.81(13) . . ?
C45 C44 C43 111.33(13) . . ?
C44 C45 C46 110.81(15) . . ?
C47 C46 C45 111.85(14) . . ?
C46 C47 C42 110.76(12) . . ?
C49 C48 C53 106.69(13) . . ?
C49 C48 Rh1 71.70(8) . . ?
C53 C48 Rh1 96.73(9) . . ?
C48 C49 C50 106.29(12) . . ?
C48 C49 Rh1 71.23(8) . . ?
C50 C49 Rh1 96.73(9) . . ?
C49 C50 C51 101.06(11) . . ?
C49 C50 C54 100.54(13) . . ?
C51 C50 C54 100.26(12) . . ?
C52 C51 C50 106.32(13) . . ?
C52 C51 Rh1 71.62(8) . . ?
C50 C51 Rh1 96.51(10) . . ?
C51 C52 C53 106.51(12) . . ?
C51 C52 Rh1 71.34(8) . . ?
C53 C52 Rh1 96.38(9) . . ?
C52 C53 C48 101.20(11) . . ?
C52 C53 C54 100.49(13) . . ?
C48 C53 C54 100.43(11) . . ?
C53 C54 C50 93.91(10) . . ?
Cl3B C1LB Cl1B 110.34(15) . . ?
Cl3B C1LB Cl2B 111.09(15) . . ?
Cl1B C1LB Cl2B 110.11(12) . . ?
Cl1' C1LA Cl2A 119.8(2) . . ?
Cl1' C1LA Cl3A 89.2(3) . . ?
Cl2A C1LA Cl3A 112.00(19) . . ?
Cl1' C1LA Cl3' 115.6(4) . . ?
Cl2A C1LA Cl3' 83.2(3) . . ?
Cl3A C1LA Cl3' 31.6(3) . . ?
Cl1' C1LA Cl1A 18.6(2) . . ?
Cl2A C1LA Cl1A 107.79(13) . . ?
Cl3A C1LA Cl1A 107.50(16) . . ?
Cl3' C1LA Cl1A 131.4(4) . . ?
Cl1' C1LA Cl2' 112.6(6) . . ?
Cl2A C1LA Cl2' 37.7(5) . . ?
Cl3A C1LA Cl2' 148.4(6) . . ?
Cl3' C1LA Cl2' 117.2(6) . . ?
Cl1A C1LA Cl2' 94.4(5) . . ?
F3 B1 F1 118.0(3) . . ?
F3 B1 F2 108.7(2) . . ?
F1 B1 F2 112.1(2) . . ?
F3 B1 F4 105.2(2) . . ?
F1 B1 F4 105.3(2) . . ?
F2 B1 F4 106.6(3) . . ?

loop_
_geom_bond_atom_site_label_1
_geom_bond_atom_site_label_2
_geom_bond_distance
_geom_bond_site_symmetry_2
_geom_bond_publ_flag
Rh1 C48 2.1865(14) . ?
Rh1 C49 2.1925(13) . ?
Rh1 C51 2.1925(15) . ?
Rh1 C52 2.1961(13) . ?
Rh1 P2 2.3776(4) . ?
Rh1 P1 2.3832(4) . ?
P1 C8 1.8386(13) . ?
P1 C30 1.8555(14) . ?
P1 C24 1.8763(14) . ?
C1 O1 1.4362(17) . ?
C1 O2 1.4407(17) . ?
C1 C2 1.534(2) . ?
C1 C13 1.535(2) . ?
O1 C9 1.3830(16) . ?
P2 C19 1.8327(14) . ?
P2 C42 1.8546(14) . ?
P2 C36 1.8796(14) . ?
C2 C3 1.5439(19) . ?
O2 C20 1.3839(16) . ?
C3 C4 1.5175(19) . ?
C3 C11 1.533(2) . ?
C3 C10 1.540(3) . ?
C4 C5 1.387(2) . ?
C4 C9 1.4039(18) . ?
C5 C6 1.401(2) . ?
C6 C7 1.389(2) . ?
C6 C12 1.512(2) . ?
C7 C8 1.4127(19) . ?
C8 C9 1.3953(18) . ?
C13 C14 1.543(2) . ?
C14 C15 1.5170(19) . ?
C14 C21 1.533(2) . ?
C14 C22 1.541(3) . ?
C15 C16 1.391(2) . ?
C15 C20 1.4037(19) . ?
C16 C17 1.401(2) . ?
C17 C18 1.389(2) . ?
C17 C23 1.511(2) . ?
C18 C19 1.4134(19) . ?
C19 C20 1.3920(17) . ?
C24 C25 1.540(2) . ?
C24 C29 1.5453(18) . ?
C25 C26 1.5310(19) . ?
C26 C27 1.527(2) . ?
C27 C28 1.530(2) . ?
C28 C29 1.533(2) . ?
C30 C31 1.539(2) . ?
C30 C35 1.5449(19) . ?
C31 C32 1.533(2) . ?
C32 C33 1.530(2) . ?
C33 C34 1.524(3) . ?
C34 C35 1.533(2) . ?
C36 C41 1.540(2) . ?
C36 C37 1.5442(19) . ?
C37 C38 1.533(2) . ?
C38 C39 1.528(2) . ?
C39 C40 1.529(2) . ?
C40 C41 1.535(2) . ?
C42 C43 1.536(2) . ?
C42 C47 1.5434(19) . ?
C43 C44 1.532(2) . ?
C44 C45 1.528(3) . ?
C45 C46 1.529(3) . ?
C46 C47 1.529(2) . ?
C48 C49 1.392(2) . ?
C48 C53 1.535(2) . ?
C49 C50 1.534(2) . ?
C50 C51 1.541(2) . ?
C50 C54 1.551(2) . ?
C51 C52 1.394(2) . ?
C52 C53 1.533(2) . ?
C53 C54 1.545(2) . ?
Cl1B C1LB 1.752(2) . ?
C1LB Cl3B 1.727(3) . ?
C1LB Cl2B 1.754(2) . ?
C1LA Cl1' 1.554(6) . ?
C1LA Cl2A 1.729(3) . ?
C1LA Cl3A 1.757(3) . ?
C1LA Cl3' 1.779(10) . ?
C1LA Cl1A 1.800(3) . ?
C1LA Cl2' 1.811(15) . ?
B1 F3 1.341(3) . ?
B1 F1 1.349(3) . ?
B1 F2 1.371(3) . ?
B1 F4 1.435(4) . ?

loop_
_geom_torsion_atom_site_label_1
_geom_torsion_atom_site_label_2
_geom_torsion_atom_site_label_3
_geom_torsion_atom_site_label_4
_geom_torsion
_geom_torsion_site_symmetry_1
_geom_torsion_site_symmetry_2
_geom_torsion_site_symmetry_3
_geom_torsion_site_symmetry_4
_geom_torsion_publ_flag
C48 Rh1 P1 C8 -152.63(6) . . . . ?
C49 Rh1 P1 C8 -115.63(6) . . . . ?
C51 Rh1 P1 C8 -70.06(10) . . . . ?
C52 Rh1 P1 C8 -175.99(14) . . . . ?
P2 Rh1 P1 C8 54.34(4) . . . . ?
C48 Rh1 P1 C30 81.45(6) . . . . ?
C49 Rh1 P1 C30 118.45(6) . . . . ?
C51 Rh1 P1 C30 164.02(10) . . . . ?
C52 Rh1 P1 C30 58.09(15) . . . . ?
P2 Rh1 P1 C30 -71.57(5) . . . . ?
C48 Rh1 P1 C24 -42.68(6) . . . . ?
C49 Rh1 P1 C24 -5.69(6) . . . . ?
C51 Rh1 P1 C24 39.89(10) . . . . ?
C52 Rh1 P1 C24 -66.05(15) . . . . ?
P2 Rh1 P1 C24 164.29(5) . . . . ?
O2 C1 O1 C9 -75.18(13) . . . . ?
C2 C1 O1 C9 39.51(15) . . . . ?
C13 C1 O1 C9 165.36(10) . . . . ?
C48 Rh1 P2 C19 -67.88(9) . . . . ?
C49 Rh1 P2 C19 -169.84(15) . . . . ?
C51 Rh1 P2 C19 -151.45(6) . . . . ?
C52 Rh1 P2 C19 -114.67(6) . . . . ?
P1 Rh1 P2 C19 53.07(4) . . . . ?
C48 Rh1 P2 C42 167.15(9) . . . . ?
C49 Rh1 P2 C42 65.20(15) . . . . ?
C51 Rh1 P2 C42 83.58(7) . . . . ?
C52 Rh1 P2 C42 120.36(7) . . . . ?
P1 Rh1 P2 C42 -71.90(5) . . . . ?
C48 Rh1 P2 C36 42.50(10) . . . . ?
C49 Rh1 P2 C36 -59.46(16) . . . . ?
C51 Rh1 P2 C36 -41.07(7) . . . . ?
C52 Rh1 P2 C36 -4.29(7) . . . . ?
P1 Rh1 P2 C36 163.45(5) . . . . ?
O1 C1 C2 C3 13.16(17) . . . . ?
O2 C1 C2 C3 129.08(12) . . . . ?
C13 C1 C2 C3 -106.97(14) . . . . ?
O1 C1 O2 C20 -73.58(13) . . . . ?
C2 C1 O2 C20 166.55(10) . . . . ?
C13 C1 O2 C20 40.90(15) . . . . ?
C1 C2 C3 C4 -52.64(17) . . . . ?
C1 C2 C3 C11 -173.49(13) . . . . ?
C1 C2 C3 C10 67.08(15) . . . . ?
C11 C3 C4 C5 -14.5(2) . . . . ?
C10 C3 C4 C5 107.74(18) . . . . ?
C2 C3 C4 C5 -132.06(17) . . . . ?
C11 C3 C4 C9 163.16(15) . . . . ?
C10 C3 C4 C9 -74.64(17) . . . . ?
C2 C3 C4 C9 45.56(19) . . . . ?
C9 C4 C5 C6 -1.6(3) . . . . ?
C3 C4 C5 C6 175.98(16) . . . . ?
C4 C5 C6 C7 1.4(3) . . . . ?
C4 C5 C6 C12 -176.68(16) . . . . ?
C5 C6 C7 C8 1.2(2) . . . . ?
C12 C6 C7 C8 179.29(16) . . . . ?
C6 C7 C8 C9 -3.5(2) . . . . ?
C6 C7 C8 P1 175.92(13) . . . . ?
C30 P1 C8 C9 13.19(16) . . . . ?
C24 P1 C8 C9 126.13(14) . . . . ?
Rh1 P1 C8 C9 -114.22(13) . . . . ?
C30 P1 C8 C7 -166.17(11) . . . . ?
C24 P1 C8 C7 -53.23(12) . . . . ?
Rh1 P1 C8 C7 66.43(12) . . . . ?
C1 O1 C9 C8 131.78(13) . . . . ?
C1 O1 C9 C4 -50.33(17) . . . . ?
C7 C8 C9 O1 -178.92(13) . . . . ?
P1 C8 C9 O1 1.7(2) . . . . ?
C7 C8 C9 C4 3.3(2) . . . . ?
P1 C8 C9 C4 -176.04(12) . . . . ?
C5 C4 C9 O1 -178.69(14) . . . . ?
C3 C4 C9 O1 3.5(2) . . . . ?
C5 C4 C9 C8 -0.9(2) . . . . ?
C3 C4 C9 C8 -178.63(14) . . . . ?
O1 C1 C13 C14 127.69(12) . . . . ?
O2 C1 C13 C14 11.94(17) . . . . ?
C2 C1 C13 C14 -107.94(14) . . . . ?
C1 C13 C14 C15 -53.01(17) . . . . ?
C1 C13 C14 C21 -174.05(13) . . . . ?
C1 C13 C14 C22 66.44(16) . . . . ?
C21 C14 C15 C16 -13.2(2) . . . . ?
C22 C14 C15 C16 108.95(18) . . . . ?
C13 C14 C15 C16 -130.79(17) . . . . ?
C21 C14 C15 C20 164.76(15) . . . . ?
C22 C14 C15 C20 -73.12(17) . . . . ?
C13 C14 C15 C20 47.14(19) . . . . ?
C20 C15 C16 C17 -0.8(2) . . . . ?
C14 C15 C16 C17 177.08(16) . . . . ?
C15 C16 C17 C18 1.4(3) . . . . ?
C15 C16 C17 C23 -176.85(16) . . . . ?
C16 C17 C18 C19 0.3(2) . . . . ?
C23 C17 C18 C19 178.58(15) . . . . ?
C17 C18 C19 C20 -2.6(2) . . . . ?
C17 C18 C19 P2 176.51(13) . . . . ?
C42 P2 C19 C20 10.76(16) . . . . ?
C36 P2 C19 C20 123.87(14) . . . . ?
Rh1 P2 C19 C20 -115.06(13) . . . . ?
C42 P2 C19 C18 -168.18(11) . . . . ?
C36 P2 C19 C18 -55.07(12) . . . . ?
Rh1 P2 C19 C18 65.99(11) . . . . ?
C1 O2 C20 C19 131.34(13) . . . . ?
C1 O2 C20 C15 -50.57(17) . . . . ?
C18 C19 C20 O2 -178.80(13) . . . . ?
P2 C19 C20 O2 2.3(2) . . . . ?
C18 C19 C20 C15 3.2(2) . . . . ?
P2 C19 C20 C15 -175.73(12) . . . . ?
C16 C15 C20 O2 -179.64(14) . . . . ?
C14 C15 C20 O2 2.3(2) . . . . ?
C16 C15 C20 C19 -1.6(2) . . . . ?
C14 C15 C20 C19 -179.66(14) . . . . ?
C8 P1 C24 C25 -170.07(10) . . . . ?
C30 P1 C24 C25 -54.44(11) . . . . ?
Rh1 P1 C24 C25 72.93(11) . . . . ?
C8 P1 C24 C29 -40.59(12) . . . . ?
C30 P1 C24 C29 75.04(12) . . . . ?
Rh1 P1 C24 C29 -157.59(10) . . . . ?
C29 C24 C25 C26 60.19(15) . . . . ?
P1 C24 C25 C26 -166.43(10) . . . . ?
C24 C25 C26 C27 -58.33(17) . . . . ?
C25 C26 C27 C28 55.34(18) . . . . ?
C26 C27 C28 C29 -55.16(18) . . . . ?
C27 C28 C29 C24 57.22(18) . . . . ?
C25 C24 C29 C28 -59.33(16) . . . . ?
P1 C24 C29 C28 168.76(11) . . . . ?
C8 P1 C30 C31 64.74(12) . . . . ?
C24 P1 C30 C31 -42.33(12) . . . . ?
Rh1 P1 C30 C31 -169.74(9) . . . . ?
C8 P1 C30 C35 -168.77(10) . . . . ?
C24 P1 C30 C35 84.16(11) . . . . ?
Rh1 P1 C30 C35 -43.25(11) . . . . ?
C35 C30 C31 C32 55.97(16) . . . . ?
P1 C30 C31 C32 -177.74(11) . . . . ?
C30 C31 C32 C33 -56.23(19) . . . . ?
C31 C32 C33 C34 56.2(2) . . . . ?
C32 C33 C34 C35 -56.54(19) . . . . ?
C33 C34 C35 C30 56.49(18) . . . . ?
C31 C30 C35 C34 -55.86(16) . . . . ?
P1 C30 C35 C34 174.60(11) . . . . ?
C19 P2 C36 C41 -169.40(10) . . . . ?
C42 P2 C36 C41 -53.64(11) . . . . ?
Rh1 P2 C36 C41 73.52(11) . . . . ?
C19 P2 C36 C37 -40.29(13) . . . . ?
C42 P2 C36 C37 75.47(13) . . . . ?
Rh1 P2 C36 C37 -157.37(10) . . . . ?
C41 C36 C37 C38 -58.35(17) . . . . ?
P2 C36 C37 C38 170.56(12) . . . . ?
C36 C37 C38 C39 58.04(18) . . . . ?
C37 C38 C39 C40 -56.91(18) . . . . ?
C38 C39 C40 C41 55.99(19) . . . . ?
C39 C40 C41 C36 -56.77(18) . . . . ?
C37 C36 C41 C40 57.91(15) . . . . ?
P2 C36 C41 C40 -169.83(10) . . . . ?
C19 P2 C42 C43 65.02(12) . . . . ?
C36 P2 C42 C43 -42.06(12) . . . . ?
Rh1 P2 C42 C43 -170.69(9) . . . . ?
C19 P2 C42 C47 -167.47(10) . . . . ?
C36 P2 C42 C47 85.45(11) . . . . ?
Rh1 P2 C42 C47 -43.18(11) . . . . ?
C47 C42 C43 C44 55.94(17) . . . . ?
P2 C42 C43 C44 -177.16(11) . . . . ?
C42 C43 C44 C45 -56.5(2) . . . . ?
C43 C44 C45 C46 56.1(2) . . . . ?
C44 C45 C46 C47 -55.7(2) . . . . ?
C45 C46 C47 C42 55.4(2) . . . . ?
C43 C42 C47 C46 -55.30(17) . . . . ?
P2 C42 C47 C46 173.84(12) . . . . ?
C51 Rh1 C48 C49 -65.51(9) . . . . ?
C52 Rh1 C48 C49 -102.53(10) . . . . ?
P2 Rh1 C48 C49 -155.57(7) . . . . ?
P1 Rh1 C48 C49 84.36(8) . . . . ?
C49 Rh1 C48 C53 105.40(13) . . . . ?
C51 Rh1 C48 C53 39.88(9) . . . . ?
C52 Rh1 C48 C53 2.87(8) . . . . ?
P2 Rh1 C48 C53 -50.17(13) . . . . ?
P1 Rh1 C48 C53 -170.24(8) . . . . ?
C53 C48 C49 C50 0.00(15) . . . . ?
Rh1 C48 C49 C50 91.70(10) . . . . ?
C53 C48 C49 Rh1 -91.70(10) . . . . ?
C51 Rh1 C49 C48 102.36(10) . . . . ?
C52 Rh1 C49 C48 65.36(9) . . . . ?
P2 Rh1 C49 C48 122.28(14) . . . . ?
P1 Rh1 C49 C48 -100.47(8) . . . . ?
C48 Rh1 C49 C50 -104.97(12) . . . . ?
C51 Rh1 C49 C50 -2.61(9) . . . . ?
C52 Rh1 C49 C50 -39.61(9) . . . . ?
P2 Rh1 C49 C50 17.3(2) . . . . ?
P1 Rh1 C49 C50 154.56(8) . . . . ?
C48 C49 C50 C51 -68.92(14) . . . . ?
Rh1 C49 C50 C51 3.44(11) . . . . ?
C48 C49 C50 C54 33.85(14) . . . . ?
Rh1 C49 C50 C54 106.21(9) . . . . ?
C49 C50 C51 C52 69.26(14) . . . . ?
C54 C50 C51 C52 -33.73(15) . . . . ?
C49 C50 C51 Rh1 -3.44(11) . . . . ?
C54 C50 C51 Rh1 -106.44(10) . . . . ?
C48 Rh1 C51 C52 -65.43(9) . . . . ?
C49 Rh1 C51 C52 -102.48(10) . . . . ?
P2 Rh1 C51 C52 82.58(9) . . . . ?
P1 Rh1 C51 C52 -153.93(8) . . . . ?
C48 Rh1 C51 C50 39.65(9) . . . . ?
C49 Rh1 C51 C50 2.59(9) . . . . ?
C52 Rh1 C51 C50 105.08(13) . . . . ?
P2 Rh1 C51 C50 -172.34(8) . . . . ?
P1 Rh1 C51 C50 -48.85(14) . . . . ?
C50 C51 C52 C53 -0.28(15) . . . . ?
Rh1 C51 C52 C53 91.28(10) . . . . ?
C50 C51 C52 Rh1 -91.56(10) . . . . ?
C48 Rh1 C52 C51 102.45(10) . . . . ?
C49 Rh1 C52 C51 65.42(9) . . . . ?
P2 Rh1 C52 C51 -102.22(8) . . . . ?
P1 Rh1 C52 C51 127.87(13) . . . . ?
C48 Rh1 C52 C53 -2.87(8) . . . . ?
C49 Rh1 C52 C53 -39.89(9) . . . . ?
C51 Rh1 C52 C53 -105.31(12) . . . . ?
P2 Rh1 C52 C53 152.47(8) . . . . ?
P1 Rh1 C52 C53 22.6(2) . . . . ?
C51 C52 C53 C48 -68.60(14) . . . . ?
Rh1 C52 C53 C48 3.79(11) . . . . ?
C51 C52 C53 C54 34.37(14) . . . . ?
Rh1 C52 C53 C54 106.76(9) . . . . ?
C49 C48 C53 C52 69.05(14) . . . . ?
Rh1 C48 C53 C52 -3.81(11) . . . . ?
C49 C48 C53 C54 -33.97(14) . . . . ?
Rh1 C48 C53 C54 -106.83(10) . . . . ?
C52 C53 C54 C50 -52.05(12) . . . . ?
C48 C53 C54 C50 51.54(13) . . . . ?
C49 C50 C54 C53 -51.67(12) . . . . ?
C51 C50 C54 C53 51.74(13) . . . . ?
